data_4101723
loop_
_publ_author_name
'Shi, F. N.'
'Cunha-Silva, L.'
'Ferreira, R. A. Sa'
'Mafra, L.'
'Trindade, T.'
'Carlos, L. D.'
'Paz, F. A. Almeida'
'Rocha, J.'

_publ_section_title
;
 Interconvertable modular framework and layered lanthanide(III)-etidronic
 acid coordination polymers.
;
_journal_issue 1
_journal_name_full 'Journal of the American Chemical Society'
_journal_page_first 150
_journal_page_last 167
_journal_paper_doi 10.1021/ja074119k
_journal_volume 130
_journal_year 2008
_chemical_formula_moiety 'C2 H7.33 Na2 O7.67 P2 Y'
_chemical_formula_sum 'C2 H7.33 Na2 O7.67 P2 Y'
_chemical_formula_weight 350.92
_chemical_name_systematic
; 
 ? 
;
_space_group_IT_number 62
_symmetry_cell_setting orthorhombic
_symmetry_space_group_name_Hall '-P 2ac 2n'
_symmetry_space_group_name_H-M 'P n m a'
_atom_sites_solution_hydrogens geom
_atom_sites_solution_primary direct
_atom_sites_solution_secondary difmap
_audit_creation_date '22 March 2006'
_audit_creation_method 'SHELXL-97, manual editing plus enCIFer'
_cell_angle_alpha 90.00
_cell_angle_beta 90.00
_cell_angle_gamma 90.00
_cell_formula_units_Z 4
_cell_length_a 10.498(2)
_cell_length_b 8.5000(17)
_cell_length_c 9.940(2)
_cell_measurement_reflns_used 1495
_cell_measurement_temperature 100(2)
_cell_measurement_theta_max 26.31
_cell_measurement_theta_min 2.82
_cell_volume 887.0(3)
_computing_cell_refinement 'BRUKER Smart'
_computing_data_collection 'BRUKER Smart'
_computing_data_reduction 'BRUKER Smart'
_computing_molecular_graphics 'SHELXTL (Bruker 2001)'
_computing_publication_material 'SHELXTL (Bruker 2001)'
_computing_structure_refinement 'SHELXTL (Bruker 2001)'
_computing_structure_solution 'SHELXTL (Bruker 2001)'
_diffrn_ambient_temperature 100(2)
_diffrn_measured_fraction_theta_full 0.990
_diffrn_measured_fraction_theta_max 0.990
_diffrn_measurement_device_type 'Smart-CCD-1000 BRUKER'
_diffrn_measurement_method 'omega scans'
_diffrn_radiation_monochromator graphite
_diffrn_radiation_source 'fine-focus sealed tube'
_diffrn_radiation_type MoK\a
_diffrn_radiation_wavelength 0.71073
_diffrn_reflns_av_R_equivalents 0.0399
_diffrn_reflns_av_sigmaI/netI 0.0370
_diffrn_reflns_limit_h_max 12
_diffrn_reflns_limit_h_min -13
_diffrn_reflns_limit_k_max 10
_diffrn_reflns_limit_k_min -10
_diffrn_reflns_limit_l_max 6
_diffrn_reflns_limit_l_min -12
_diffrn_reflns_number 3873
_diffrn_reflns_theta_full 26.33
_diffrn_reflns_theta_max 26.33
_diffrn_reflns_theta_min 3.70
_exptl_absorpt_coefficient_mu 7.048
_exptl_absorpt_correction_T_max 0.7195
_exptl_absorpt_correction_T_min 0.3478
_exptl_absorpt_correction_type numerical
_exptl_absorpt_process_details
;
 SADABS (Sheldrick, 1997)
;
_exptl_crystal_colour Colourless
_exptl_crystal_density_diffrn 2.628
_exptl_crystal_density_method 'not measured'
_exptl_crystal_description Plates
_exptl_crystal_F_000 687
_exptl_crystal_size_max 0.19
_exptl_crystal_size_mid 0.13
_exptl_crystal_size_min 0.05
_refine_diff_density_max 0.947
_refine_diff_density_min -1.121
_refine_diff_density_rms 0.156
_refine_ls_extinction_method none
_refine_ls_goodness_of_fit_ref 1.050
_refine_ls_hydrogen_treatment constr
_refine_ls_matrix_type full
_refine_ls_number_parameters 86
_refine_ls_number_reflns 956
_refine_ls_number_restraints 0
_refine_ls_restrained_S_all 1.050
_refine_ls_R_factor_all 0.0529
_refine_ls_R_factor_gt 0.0402
_refine_ls_shift/su_max 0.000
_refine_ls_shift/su_mean 0.000
_refine_ls_structure_factor_coef Fsqd
_refine_ls_weighting_details 'calc w=1/[\s^2^(Fo^2^)+(0.0397P)^2^+7.6345P] where P=(Fo^2^+2Fc^2^)/3'
_refine_ls_weighting_scheme calc
_refine_ls_wR_factor_gt 0.0941
_refine_ls_wR_factor_ref 0.1015
_reflns_number_gt 808
_reflns_number_total 956
_reflns_threshold_expression I>2\s(I)
_cod_data_source_file ja074119ksi20070619_034402.cif
_cod_data_source_block I
_cod_depositor_comments
;
The following automatic conversions were performed:

'_symmetry_cell_setting' value 'Orthorhombic' changed to
'orthorhombic' according to the built-in table from CIF Core
dictionary named 'cif_core.dic' version 2.4.1 from
2010-06-29.

'_exptl_absorpt_correction_type' value 'Numerical'
changed to 'numerical' according to the built-in table from CIF Core
dictionary named 'cif_core.dic' version 2.4.1 from 2010-06-29.

Automatic conversion script
Id: cif_fix_values 1673 2011-04-08 12:14:43Z adriana 
;
_cod_database_code 4101723

loop_
_symmetry_equiv_pos_as_xyz
'x, y, z'
'-x+1/2, -y, z+1/2'
'-x, y+1/2, -z'
'x+1/2, -y+1/2, -z+1/2'
'-x, -y, -z'
'x-1/2, y, -z-1/2'
'x, -y-1/2, z'
'-x-1/2, y-1/2, z-1/2'

loop_
_atom_site_label
_atom_site_type_symbol
_atom_site_fract_x
_atom_site_fract_y
_atom_site_fract_z
_atom_site_U_iso_or_equiv
_atom_site_adp_type
_atom_site_occupancy
_atom_site_symmetry_multiplicity
_atom_site_calc_flag
_atom_site_refinement_flags
_atom_site_disorder_assembly
_atom_site_disorder_group
Y1 Y -0.13708(7) 0.7500 0.11322(6) 0.0106(2) Uani 1 2 d S . .
P1 P 0.16108(13) 0.92746(16) 0.13308(13) 0.0159(3) Uani 1 1 d . . .
O1 O 0.0253(4) 0.9253(5) 0.1895(4) 0.0263(10) Uani 1 1 d . . .
O2 O 0.2639(4) 0.9159(4) 0.2396(4) 0.0211(9) Uani 1 1 d . . .
O3 O 0.1857(4) 1.0687(4) 0.0436(4) 0.0215(9) Uani 1 1 d . . .
O4 O 0.0482(5) 0.7500 -0.0464(5) 0.0229(13) Uani 1 2 d S . .
C1 C 0.1678(7) 0.7500 0.0283(8) 0.0177(16) Uani 1 2 d S . .
C2 C 0.2839(8) 0.7500 -0.0634(8) 0.0237(18) Uani 1 2 d S . .
H2A H 0.3615 0.7500 -0.0087 0.036 Uiso 1 2 calc SR . .
H2B H 0.2824 0.8441 -0.1203 0.036 Uiso 0.50 1 calc PR . .
H2C H 0.2824 0.6559 -0.1203 0.036 Uiso 0.50 1 calc PR . .
O1W O -0.3783(9) 0.7500 0.0675(9) 0.027(2) Uani 0.67 2 d SP . .
Na1 Na 0.5635(8) 0.9347(8) 0.9005(7) 0.087(2) Uani 0.60 1 d P . .
Na2 Na 0.5723(9) 0.8478(13) 0.8062(9) 0.072(3) Uani 0.40 1 d P . .

loop_
_atom_site_aniso_label
_atom_site_aniso_U_11
_atom_site_aniso_U_22
_atom_site_aniso_U_33
_atom_site_aniso_U_23
_atom_site_aniso_U_13
_atom_site_aniso_U_12
Y1 0.0139(4) 0.0109(3) 0.0069(3) 0.000 -0.0004(3) 0.000
P1 0.0185(7) 0.0168(7) 0.0126(6) 0.0026(5) -0.0038(5) 0.0003(5)
O1 0.019(2) 0.035(2) 0.025(2) -0.0124(18) -0.0005(17) -0.0069(18)
O2 0.026(2) 0.0161(19) 0.0212(19) 0.0035(16) -0.0119(17) 0.0003(16)
O3 0.033(2) 0.017(2) 0.0141(18) 0.0069(15) -0.0021(17) 0.0069(18)
O4 0.016(3) 0.032(3) 0.021(3) 0.000 -0.005(2) 0.000
C1 0.011(4) 0.027(4) 0.015(4) 0.000 -0.004(3) 0.000
C2 0.023(5) 0.027(4) 0.021(4) 0.000 0.006(3) 0.000
O1W 0.023(5) 0.036(5) 0.024(4) 0.000 0.000(4) 0.000
Na1 0.111(6) 0.071(4) 0.078(4) -0.013(4) -0.049(4) 0.021(4)
Na2 0.058(6) 0.098(7) 0.061(5) -0.014(6) -0.005(5) -0.007(5)

loop_
_atom_type_symbol
_atom_type_description
_atom_type_scat_dispersion_real
_atom_type_scat_dispersion_imag
_atom_type_scat_source
C C 0.0033 0.0016 'International Tables Vol C Tables 4.2.6.8 and 6.1.1.4'
H H 0.0000 0.0000 'International Tables Vol C Tables 4.2.6.8 and 6.1.1.4'
O O 0.0106 0.0060 'International Tables Vol C Tables 4.2.6.8 and 6.1.1.4'
Na Na 0.0362 0.0249 'International Tables Vol C Tables 4.2.6.8 and 6.1.1.4'
P P 0.1023 0.0942 'International Tables Vol C Tables 4.2.6.8 and 6.1.1.4'
Y Y -2.7962 3.5667 'International Tables Vol C Tables 4.2.6.8 and 6.1.1.4'

loop_
_geom_angle_atom_site_label_1
_geom_angle_atom_site_label_2
_geom_angle_atom_site_label_3
_geom_angle
_geom_angle_site_symmetry_1
_geom_angle_site_symmetry_3
_geom_angle_publ_flag
O3 Y1 O3 86.4(2) 3_545 5_575 ?
O3 Y1 O2 139.80(15) 3_545 6_556 ?
O3 Y1 O2 85.28(14) 5_575 6_556 ?
O3 Y1 O2 85.28(14) 3_545 4_465 ?
O3 Y1 O2 139.80(15) 5_575 4_465 ?
O2 Y1 O2 76.33(19) 6_556 4_465 ?
O3 Y1 O1 143.99(14) 3_545 . ?
O3 Y1 O1 87.38(15) 5_575 . ?
O2 Y1 O1 74.70(14) 6_556 . ?
O2 Y1 O1 120.50(14) 4_465 . ?
O3 Y1 O1 87.38(15) 3_545 7_575 ?
O3 Y1 O1 143.99(14) 5_575 7_575 ?
O2 Y1 O1 120.50(14) 6_556 7_575 ?
O2 Y1 O1 74.70(14) 4_465 7_575 ?
O1 Y1 O1 77.2(2) . 7_575 ?
O3 Y1 O4 74.79(14) 3_545 . ?
O3 Y1 O4 74.79(14) 5_575 . ?
O2 Y1 O4 139.29(10) 6_556 . ?
O2 Y1 O4 139.29(10) 4_465 . ?
O1 Y1 O4 69.35(13) . . ?
O1 Y1 O4 69.35(13) 7_575 . ?
O3 Y1 O1W 69.80(17) 3_545 . ?
O3 Y1 O1W 69.80(17) 5_575 . ?
O2 Y1 O1W 70.42(18) 6_556 . ?
O2 Y1 O1W 70.42(18) 4_465 . ?
O1 Y1 O1W 139.36(12) . . ?
O1 Y1 O1W 139.36(12) 7_575 . ?
O4 Y1 O1W 130.6(2) . . ?
O2 P1 O3 109.9(2) . . ?
O2 P1 O1 114.0(2) . . ?
O3 P1 O1 112.5(2) . . ?
O2 P1 C1 108.4(3) . . ?
O3 P1 C1 108.2(2) . . ?
O1 P1 C1 103.5(3) . . ?
P1 O1 Y1 123.8(2) . . ?
P1 O2 Y1 144.3(2) . 6_656 ?
P1 O3 Y1 155.5(3) . 5_575 ?
C1 O4 Y1 110.2(4) . . ?
O4 C1 C2 112.6(6) . . ?
O4 C1 P1 104.8(3) . . ?
C2 C1 P1 111.8(3) . . ?
O4 C1 P1 104.8(3) . 7_575 ?
C2 C1 P1 111.8(3) . 7_575 ?
P1 C1 P1 110.6(4) . 7_575 ?
C1 C2 H2A 109.5 . . ?
C1 C2 H2B 109.5 . . ?
H2A C2 H2B 109.5 . . ?
C1 C2 H2C 109.5 . . ?
H2A C2 H2C 109.5 . . ?
H2B C2 H2C 109.5 . . ?
Na1 Na2 Na2 128.1(6) . 7_575 ?

loop_
_geom_bond_atom_site_label_1
_geom_bond_atom_site_label_2
_geom_bond_distance
_geom_bond_site_symmetry_2
_geom_bond_publ_flag
Y1 O3 2.251(4) 3_545 ?
Y1 O3 2.251(4) 5_575 ?
Y1 O2 2.282(4) 6_556 ?
Y1 O2 2.282(4) 4_465 ?
Y1 O1 2.388(4) . ?
Y1 O1 2.388(4) 7_575 ?
Y1 O4 2.510(6) . ?
Y1 O1W 2.572(9) . ?
P1 O2 1.516(4) . ?
P1 O3 1.516(4) . ?
P1 O1 1.532(4) . ?
P1 C1 1.834(4) . ?
O2 Y1 2.282(4) 6_656 ?
O3 Y1 2.251(4) 5_575 ?
O4 C1 1.459(9) . ?
C1 C2 1.522(11) . ?
C1 P1 1.834(4) 7_575 ?
C2 H2A 0.9800 . ?
C2 H2B 0.9800 . ?
C2 H2C 0.9800 . ?
Na1 Na2 1.198(11) . ?
Na2 Na2 1.66(2) 7_575 ?

loop_
_geom_torsion_atom_site_label_1
_geom_torsion_atom_site_label_2
_geom_torsion_atom_site_label_3
_geom_torsion_atom_site_label_4
_geom_torsion
_geom_torsion_site_symmetry_1
_geom_torsion_site_symmetry_2
_geom_torsion_site_symmetry_3
_geom_torsion_site_symmetry_4
_geom_torsion_publ_flag
O2 P1 O1 Y1 -127.7(3) . . . . ?
O3 P1 O1 Y1 106.4(3) . . . . ?
C1 P1 O1 Y1 -10.1(3) . . . . ?
O3 Y1 O1 P1 -8.0(5) 3_545 . . . ?
O3 Y1 O1 P1 -88.3(3) 5_575 . . . ?
O2 Y1 O1 P1 -174.1(3) 6_556 . . . ?
O2 Y1 O1 P1 122.4(3) 4_465 . . . ?
O1 Y1 O1 P1 59.0(3) 7_575 . . . ?
O4 Y1 O1 P1 -13.5(3) . . . . ?
O1W Y1 O1 P1 -142.5(3) . . . . ?
O3 P1 O2 Y1 -158.9(4) . . . 6_656 ?
O1 P1 O2 Y1 73.9(5) . . . 6_656 ?
C1 P1 O2 Y1 -40.8(5) . . . 6_656 ?
O2 P1 O3 Y1 -167.3(5) . . . 5_575 ?
O1 P1 O3 Y1 -39.2(6) . . . 5_575 ?
C1 P1 O3 Y1 74.5(6) . . . 5_575 ?
O3 Y1 O4 C1 -134.80(11) 3_545 . . . ?
O3 Y1 O4 C1 134.80(11) 5_575 . . . ?
O2 Y1 O4 C1 71.3(2) 6_556 . . . ?
O2 Y1 O4 C1 -71.3(2) 4_465 . . . ?
O1 Y1 O4 C1 41.84(12) . . . . ?
O1 Y1 O4 C1 -41.84(12) 7_575 . . . ?
O1W Y1 O4 C1 180.0 . . . . ?
Y1 O4 C1 C2 180.0 . . . . ?
Y1 O4 C1 P1 -58.3(3) . . . . ?
Y1 O4 C1 P1 58.3(3) . . . 7_575 ?
O2 P1 C1 O4 165.5(4) . . . . ?
O3 P1 C1 O4 -75.4(4) . . . . ?
O1 P1 C1 O4 44.1(4) . . . . ?
O2 P1 C1 C2 -72.2(5) . . . . ?
O3 P1 C1 C2 46.9(5) . . . . ?
O1 P1 C1 C2 166.4(5) . . . . ?
O2 P1 C1 P1 53.0(4) . . . 7_575 ?
O3 P1 C1 P1 172.1(3) . . . 7_575 ?
O1 P1 C1 P1 -68.4(4) . . . 7_575 ?
